data_7236960
loop_
_publ_author_name
'Tian, Haiyan'
'Wang, Pengpeng'
'Liu, Jing'
'Duan, Yuxin'
'Dong, Yong Qiang'

_publ_section_title
;
 Construction of a tetraphenylethene derivative exhibiting high contrast
 and multicolored emission switching
;
_journal_issue 48
_journal_name_full 'Journal of Materials Chemistry C'
_journal_page_first 12785
_journal_paper_doi 10.1039/C7TC04384H
_journal_volume 5
_journal_year 2017
_chemical_formula_sum 'C34 H36 O2'
_chemical_formula_weight 476.63
_space_group_crystal_system monoclinic
_space_group_IT_number 14
_space_group_name_Hall '-P 2ybc'
_space_group_name_H-M_alt 'P 1 21/c 1'
_atom_sites_solution_hydrogens geom
_audit_creation_method SHELXL-2014/7
_audit_update_record
;
2017-08-16 deposited with the CCDC.
2017-11-21 downloaded from the CCDC.
;
_cell_angle_alpha 90
_cell_angle_beta 100.414(2)
_cell_angle_gamma 90
_cell_formula_units_Z 4
_cell_length_a 13.6584(13)
_cell_length_b 5.7107(6)
_cell_length_c 36.606(4)
_cell_measurement_reflns_used 2674
_cell_measurement_temperature 180(2)
_cell_measurement_theta_max 22.58
_cell_measurement_theta_min 2.26
_cell_volume 2808.2(5)
_computing_cell_refinement 'Bruker SMART'
_computing_data_collection 'Bruker SMART'
_computing_data_reduction 'Bruker SAINT'
_computing_molecular_graphics 'Bruker SHELXTL'
_computing_publication_material 'Bruker SHELXTL'
_computing_structure_refinement 'SHELXL-2014/7 (Sheldrick, 2014)'
_computing_structure_solution 'Bruker SHELXTL'
_diffrn_ambient_temperature 180(2)
_diffrn_measured_fraction_theta_full 0.999
_diffrn_measured_fraction_theta_max 0.999
_diffrn_measurement_device_type 'CCD area detector'
_diffrn_measurement_method 'phi and omega scans'
_diffrn_radiation_type MoK\a
_diffrn_radiation_wavelength 0.71073
_diffrn_reflns_av_R_equivalents 0.0309
_diffrn_reflns_av_unetI/netI 0.0364
_diffrn_reflns_Laue_measured_fraction_full 0.999
_diffrn_reflns_Laue_measured_fraction_max 0.999
_diffrn_reflns_limit_h_max 12
_diffrn_reflns_limit_h_min -16
_diffrn_reflns_limit_k_max 6
_diffrn_reflns_limit_k_min -5
_diffrn_reflns_limit_l_max 43
_diffrn_reflns_limit_l_min -42
_diffrn_reflns_number 13347
_diffrn_reflns_point_group_measured_fraction_full 0.999
_diffrn_reflns_point_group_measured_fraction_max 0.999
_diffrn_reflns_theta_full 25.242
_diffrn_reflns_theta_max 25.250
_diffrn_reflns_theta_min 2.263
_exptl_absorpt_coefficient_mu 0.068
_exptl_absorpt_correction_T_max 0.75
_exptl_absorpt_correction_T_min 0.66
_exptl_absorpt_correction_type multi-scan
_exptl_absorpt_process_details SADABS
_exptl_crystal_colour colorless
_exptl_crystal_density_diffrn 1.127
_exptl_crystal_description block
_exptl_crystal_F_000 1024
_exptl_crystal_size_max 0.180
_exptl_crystal_size_mid 0.160
_exptl_crystal_size_min 0.100
_refine_diff_density_max 0.374
_refine_diff_density_min -0.304
_refine_diff_density_rms 0.038
_refine_ls_extinction_method none
_refine_ls_goodness_of_fit_ref 1.025
_refine_ls_hydrogen_treatment constr
_refine_ls_matrix_type full
_refine_ls_number_parameters 379
_refine_ls_number_reflns 5072
_refine_ls_number_restraints 196
_refine_ls_restrained_S_all 1.088
_refine_ls_R_factor_all 0.0841
_refine_ls_R_factor_gt 0.0551
_refine_ls_shift/su_max 0.000
_refine_ls_shift/su_mean 0.000
_refine_ls_structure_factor_coef Fsqd
_refine_ls_weighting_details 'w=1/[\s^2^(Fo^2^)+(0.0727P)^2^+1.0101P] where P=(Fo^2^+2Fc^2^)/3'
_refine_ls_weighting_scheme calc
_refine_ls_wR_factor_gt 0.1383
_refine_ls_wR_factor_ref 0.1596
_reflns_Friedel_coverage 0.000
_reflns_number_gt 3460
_reflns_number_total 5072
_reflns_threshold_expression 'I > 2\s(I)'
_cod_data_source_file c7tc04384h2.cif
_cod_data_source_block 1_CCDC1
_cod_original_sg_symbol_H-M 'P 21/c'
_cod_database_code 7236960
_shelx_shelxl_version_number 2014/7
_shelx_space_group_comment
; 
The symmetry employed for this shelxl refinement is uniquely defined 
by the following loop, which should always be used as a source of 
symmetry information in preference to the above space-group names. 
They are only intended as comments. 
;
_shelx_estimated_absorpt_t_min 0.988
_shelx_estimated_absorpt_t_max 0.993

loop_
_space_group_symop_operation_xyz
'x, y, z'
'-x, y+1/2, -z+1/2'
'-x, -y, -z'
'x, -y-1/2, z-1/2'

loop_
_atom_site_label
_atom_site_type_symbol
_atom_site_fract_x
_atom_site_fract_y
_atom_site_fract_z
_atom_site_U_iso_or_equiv
_atom_site_adp_type
_atom_site_occupancy
_atom_site_site_symmetry_order
_atom_site_calc_flag
_atom_site_refinement_flags_posn
_atom_site_refinement_flags_adp
_atom_site_refinement_flags_occupancy
_atom_site_disorder_assembly
_atom_site_disorder_group
C1 C 1.01124(14) 0.8430(4) 0.19383(6) 0.0442(5) Uani 1 1 d . . . . .
H1 H 0.9736 0.9830 0.1938 0.053 Uiso 1 1 calc R U . . .
C2 C 1.06434(16) 0.7581(5) 0.22689(6) 0.0550(6) Uani 1 1 d . . . . .
H2 H 1.0626 0.8396 0.2494 0.066 Uiso 1 1 calc R U . . .
C3 C 1.11985(17) 0.5563(5) 0.22750(7) 0.0599(7) Uani 1 1 d . . . . .
H3 H 1.1558 0.4975 0.2503 0.072 Uiso 1 1 calc R U . . .
C4 C 1.12277(17) 0.4404(5) 0.19464(7) 0.0612(7) Uani 1 1 d . . . . .
H4 H 1.1606 0.3006 0.1948 0.073 Uiso 1 1 calc R U . . .
C5 C 1.07061(16) 0.5275(4) 0.16143(6) 0.0511(6) Uani 1 1 d . . . . .
H5 H 1.0749 0.4496 0.1388 0.061 Uiso 1 1 calc R U . . .
C6 C 1.01219(14) 0.7265(4) 0.16068(6) 0.0383(5) Uani 1 1 d . . . . .
C7 C 0.95319(14) 0.8114(3) 0.12453(5) 0.0372(5) Uani 1 1 d . . . . .
C8 C 1.01346(15) 0.8512(4) 0.09485(6) 0.0402(5) Uani 1 1 d . . . . .
C9 C 1.10025(17) 0.9835(4) 0.10278(7) 0.0552(6) Uani 1 1 d . . . . .
H9 H 1.1209 1.0451 0.1271 0.066 Uiso 1 1 calc R U . . .
C10 C 1.1568(2) 1.0264(6) 0.07578(8) 0.0751(8) Uani 1 1 d . . . . .
H10 H 1.2148 1.1211 0.0815 0.090 Uiso 1 1 calc R U . . .
C11 C 1.1303(2) 0.9342(6) 0.04099(8) 0.0773(9) Uani 1 1 d . . . . .
H11 H 1.1693 0.9647 0.0225 0.093 Uiso 1 1 calc R U . . .
C12 C 1.0466(2) 0.7967(5) 0.03296(7) 0.0730(8) Uani 1 1 d . . . . .
H12 H 1.0285 0.7292 0.0090 0.088 Uiso 1 1 calc R U . . .
C13 C 0.98835(18) 0.7561(4) 0.05964(6) 0.0551(6) Uani 1 1 d . . . . .
H13 H 0.9304 0.6616 0.0537 0.066 Uiso 1 1 calc R U . . .
C14 C 0.85359(14) 0.8485(3) 0.11978(5) 0.0367(5) Uani 1 1 d . . . . .
C15 C 0.79460(14) 0.9609(4) 0.08594(5) 0.0377(5) Uani 1 1 d . . . . .
C16 C 0.82379(16) 1.1655(4) 0.07067(6) 0.0451(5) Uani 1 1 d . . . . .
H16 H 0.8849 1.2366 0.0817 0.054 Uiso 1 1 calc R U . . .
C17 C 0.76658(17) 1.2698(4) 0.03982(6) 0.0508(6) Uani 1 1 d . . . . .
H17 H 0.7886 1.4098 0.0299 0.061 Uiso 1 1 calc R U . . .
C18 C 0.67691(16) 1.1686(5) 0.02361(6) 0.0517(6) Uani 1 1 d . . . . .
C19 C 0.64528(16) 0.9677(5) 0.03890(6) 0.0552(6) Uani 1 1 d . . . . .
H19 H 0.5834 0.8989 0.0282 0.066 Uiso 1 1 calc R U . . .
C20 C 0.70297(15) 0.8660(4) 0.06965(6) 0.0471(6) Uani 1 1 d . . . . .
H20 H 0.6798 0.7284 0.0799 0.056 Uiso 1 1 calc R U . . .
C21 C 0.6438(2) 1.4526(6) -0.02503(7) 0.0862(10) Uani 1 1 d D U . . .
H21A H 0.7054 1.4227 -0.0350 0.103 Uiso 1 1 calc R U . A 1
H21B H 0.6534 1.5914 -0.0086 0.103 Uiso 1 1 calc R U . A 1
C22A C 0.5495(3) 1.4810(10) -0.05732(13) 0.0598(13) Uani 0.676(7) 1 d D U P B 1
H22A H 0.5396 1.3371 -0.0726 0.072 Uiso 0.676(7) 1 calc R U P B 1
H22B H 0.4889 1.5083 -0.0466 0.072 Uiso 0.676(7) 1 calc R U P B 1
C23A C 0.5684(3) 1.6867(9) -0.08079(13) 0.0805(17) Uani 0.676(7) 1 d D U P B 1
H23A H 0.6293 1.6577 -0.0912 0.097 Uiso 0.676(7) 1 calc R U P B 1
H23B H 0.5795 1.8287 -0.0651 0.097 Uiso 0.676(7) 1 calc R U P B 1
C24A C 0.4806(4) 1.7281(15) -0.11248(16) 0.100(2) Uani 0.676(7) 1 d D U P B 1
H24A H 0.4724 1.5917 -0.1290 0.150 Uiso 0.676(7) 1 calc R U P B 1
H24B H 0.4935 1.8675 -0.1265 0.150 Uiso 0.676(7) 1 calc R U P B 1
H24C H 0.4198 1.7515 -0.1023 0.150 Uiso 0.676(7) 1 calc R U P B 1
C22B C 0.5794(6) 1.6177(16) -0.0510(2) 0.050(2) Uani 0.324(7) 1 d D U P B 2
H22C H 0.6180 1.7537 -0.0573 0.060 Uiso 0.324(7) 1 calc R U P B 2
H22D H 0.5224 1.6743 -0.0401 0.060 Uiso 0.324(7) 1 calc R U P B 2
C23B C 0.5447(5) 1.4642(14) -0.0848(2) 0.054(3) Uani 0.324(7) 1 d D U P B 2
H23C H 0.6016 1.4321 -0.0973 0.065 Uiso 0.324(7) 1 calc R U P B 2
H23D H 0.5208 1.3126 -0.0766 0.065 Uiso 0.324(7) 1 calc R U P B 2
C24B C 0.4616(8) 1.579(2) -0.1121(3) 0.072(3) Uani 0.324(7) 1 d D U P B 2
H24D H 0.4096 1.6338 -0.0989 0.108 Uiso 0.324(7) 1 calc R U P B 2
H24E H 0.4332 1.4653 -0.1311 0.108 Uiso 0.324(7) 1 calc R U P B 2
H24F H 0.4884 1.7127 -0.1240 0.108 Uiso 0.324(7) 1 calc R U P B 2
C25 C 0.79464(14) 0.7869(4) 0.14905(5) 0.0364(5) Uani 1 1 d . . . . .
C26 C 0.72713(14) 0.9482(4) 0.15872(6) 0.0399(5) Uani 1 1 d . . . . .
H26 H 0.7165 1.0919 0.1455 0.048 Uiso 1 1 calc R U . . .
C27 C 0.67540(15) 0.9041(4) 0.18701(6) 0.0436(5) Uani 1 1 d . . . . .
H27 H 0.6303 1.0177 0.1932 0.052 Uiso 1 1 calc R U . . .
C28 C 0.68890(15) 0.6941(4) 0.20646(6) 0.0426(5) Uani 1 1 d . . . . .
C29 C 0.75214(15) 0.5263(4) 0.19627(6) 0.0431(5) Uani 1 1 d . . . . .
H29 H 0.7601 0.3798 0.2087 0.052 Uiso 1 1 calc R U . . .
C30 C 0.80391(14) 0.5737(4) 0.16763(6) 0.0408(5) Uani 1 1 d . . . . .
H30 H 0.8466 0.4573 0.1606 0.049 Uiso 1 1 calc R U . . .
C31 C 0.65631(19) 0.4685(5) 0.25811(7) 0.0608(7) Uani 1 1 d D U . . .
H31A H 0.7247 0.4725 0.2728 0.073 Uiso 1 1 calc R U . C 1
H31B H 0.6474 0.3225 0.2433 0.073 Uiso 1 1 calc R U . C 1
C32A C 0.5765(6) 0.489(2) 0.2838(3) 0.055(2) Uani 0.412(6) 1 d D U P D 1
H32A H 0.5799 0.6444 0.2959 0.066 Uiso 0.412(6) 1 calc R U P D 1
H32B H 0.5086 0.4661 0.2693 0.066 Uiso 0.412(6) 1 calc R U P D 1
C33A C 0.6021(7) 0.2937(15) 0.3131(2) 0.076(3) Uani 0.412(6) 1 d D U P D 1
H33A H 0.5499 0.1738 0.3058 0.091 Uiso 0.412(6) 1 calc R U P D 1
H33B H 0.6643 0.2235 0.3078 0.091 Uiso 0.412(6) 1 calc R U P D 1
C34A C 0.6161(10) 0.302(2) 0.3530(2) 0.160(3) Uani 0.412(6) 1 d D U P D 1
H34A H 0.6676 0.1898 0.3636 0.240 Uiso 0.412(6) 1 calc R U P D 1
H34B H 0.5535 0.2629 0.3610 0.240 Uiso 0.412(6) 1 calc R U P D 1
H34C H 0.6368 0.4604 0.3615 0.240 Uiso 0.412(6) 1 calc R U P D 1
C32B C 0.6165(6) 0.4917(19) 0.2936(2) 0.084(2) Uani 0.588(6) 1 d D U P D 2
H32C H 0.5447 0.4526 0.2880 0.101 Uiso 0.588(6) 1 calc R U P D 2
H32D H 0.6216 0.6588 0.3009 0.101 Uiso 0.588(6) 1 calc R U P D 2
C33B C 0.6684(6) 0.3323(13) 0.3311(2) 0.110(2) Uani 0.588(6) 1 d D U P D 2
H33C H 0.7418 0.3211 0.3343 0.133 Uiso 0.588(6) 1 calc R U P D 2
H33D H 0.6478 0.3832 0.3544 0.133 Uiso 0.588(6) 1 calc R U P D 2
C34B C 0.6175(8) 0.1245(18) 0.3151(2) 0.160(3) Uani 0.588(6) 1 d D U P D 2
H34D H 0.5465 0.1367 0.3162 0.240 Uiso 0.588(6) 1 calc R U P D 2
H34E H 0.6456 -0.0133 0.3292 0.240 Uiso 0.588(6) 1 calc R U P D 2
H34F H 0.6258 0.1090 0.2892 0.240 Uiso 0.588(6) 1 calc R U P D 2
O1 O 0.61438(13) 1.2549(4) -0.00677(4) 0.0767(6) Uani 1 1 d . . . . .
O2 O 0.63689(12) 0.6697(3) 0.23489(4) 0.0579(5) Uani 1 1 d . . . . .

loop_
_atom_site_aniso_label
_atom_site_aniso_U_11
_atom_site_aniso_U_22
_atom_site_aniso_U_33
_atom_site_aniso_U_23
_atom_site_aniso_U_13
_atom_site_aniso_U_12
C1 0.0346(11) 0.0499(13) 0.0466(12) 0.0000(10) 0.0033(9) -0.0010(10)
C2 0.0451(13) 0.0723(17) 0.0437(13) -0.0023(12) -0.0024(10) -0.0040(12)
C3 0.0479(13) 0.0731(18) 0.0522(14) 0.0173(13) -0.0085(11) -0.0020(13)
C4 0.0497(14) 0.0533(15) 0.0754(18) 0.0106(14) -0.0026(12) 0.0105(12)
C5 0.0487(13) 0.0487(14) 0.0534(13) 0.0001(11) 0.0028(11) 0.0098(11)
C6 0.0315(10) 0.0394(12) 0.0440(12) 0.0030(10) 0.0062(9) -0.0023(9)
C7 0.0374(11) 0.0357(11) 0.0379(11) -0.0008(9) 0.0050(9) 0.0004(9)
C8 0.0383(11) 0.0403(12) 0.0424(12) 0.0006(10) 0.0086(9) 0.0068(9)
C9 0.0440(12) 0.0650(16) 0.0595(14) -0.0034(13) 0.0175(11) -0.0020(12)
C10 0.0541(15) 0.094(2) 0.084(2) 0.0030(18) 0.0316(15) -0.0102(15)
C11 0.0759(19) 0.096(2) 0.0720(19) 0.0074(17) 0.0445(16) 0.0092(18)
C12 0.095(2) 0.081(2) 0.0483(15) -0.0035(14) 0.0283(15) 0.0098(17)
C13 0.0621(15) 0.0592(15) 0.0446(13) -0.0033(12) 0.0110(11) 0.0011(12)
C14 0.0362(11) 0.0348(11) 0.0379(11) -0.0022(9) 0.0039(9) -0.0006(9)
C15 0.0341(10) 0.0425(12) 0.0358(10) -0.0027(9) 0.0047(8) 0.0042(9)
C16 0.0414(11) 0.0468(13) 0.0439(12) 0.0018(10) -0.0008(9) 0.0002(10)
C17 0.0561(14) 0.0519(14) 0.0426(12) 0.0062(11) 0.0039(10) 0.0081(11)
C18 0.0440(12) 0.0739(17) 0.0347(11) -0.0027(12) 0.0008(10) 0.0173(12)
C19 0.0366(12) 0.0814(19) 0.0445(13) -0.0090(13) -0.0006(10) -0.0002(12)
C20 0.0386(11) 0.0582(14) 0.0437(12) -0.0039(11) 0.0054(10) -0.0030(10)
C21 0.094(2) 0.114(3) 0.0492(15) 0.0220(17) 0.0084(15) 0.051(2)
C22A 0.047(2) 0.081(4) 0.050(3) 0.013(3) 0.006(2) 0.005(2)
C23A 0.069(3) 0.092(4) 0.075(3) 0.033(3) -0.001(2) 0.011(3)
C24A 0.077(4) 0.142(7) 0.076(4) 0.050(5) -0.001(3) 0.027(4)
C22B 0.050(5) 0.048(5) 0.049(5) 0.004(4) 0.002(4) 0.003(4)
C23B 0.062(5) 0.064(6) 0.038(5) 0.006(4) 0.011(4) 0.000(4)
C24B 0.070(6) 0.074(7) 0.060(6) 0.025(6) -0.022(5) -0.005(6)
C25 0.0303(10) 0.0390(11) 0.0384(11) -0.0020(9) 0.0021(8) -0.0027(9)
C26 0.0360(10) 0.0395(12) 0.0430(11) 0.0018(10) 0.0036(9) 0.0011(9)
C27 0.0387(11) 0.0444(13) 0.0490(12) -0.0048(10) 0.0110(10) 0.0028(10)
C28 0.0359(11) 0.0492(13) 0.0437(12) -0.0029(10) 0.0101(9) -0.0066(10)
C29 0.0399(11) 0.0408(12) 0.0486(12) 0.0031(10) 0.0079(9) -0.0032(10)
C30 0.0359(11) 0.0385(12) 0.0483(12) -0.0012(10) 0.0084(9) -0.0005(9)
C31 0.0698(16) 0.0604(16) 0.0574(14) 0.0076(13) 0.0253(13) -0.0016(13)
C32A 0.048(5) 0.069(5) 0.056(5) 0.026(4) 0.027(4) 0.005(4)
C33A 0.089(6) 0.072(5) 0.079(5) 0.055(4) 0.049(4) 0.014(5)
C34A 0.180(7) 0.188(7) 0.114(4) 0.045(5) 0.032(5) -0.020(6)
C32B 0.067(5) 0.114(5) 0.078(5) 0.011(4) 0.030(4) 0.009(5)
C33B 0.097(5) 0.138(6) 0.117(5) 0.007(4) 0.077(4) -0.007(4)
C34B 0.180(7) 0.188(7) 0.114(4) 0.045(5) 0.032(5) -0.020(6)
O1 0.0622(11) 0.1191(17) 0.0424(9) 0.0140(11) -0.0074(8) 0.0280(11)
O2 0.0596(10) 0.0612(11) 0.0595(10) 0.0083(8) 0.0286(8) 0.0031(8)

loop_
_atom_type_symbol
_atom_type_description
_atom_type_scat_dispersion_real
_atom_type_scat_dispersion_imag
_atom_type_scat_source
C C 0.0033 0.0016 'International Tables Vol C Tables 4.2.6.8 and 6.1.1.4'
H H 0.0000 0.0000 'International Tables Vol C Tables 4.2.6.8 and 6.1.1.4'
O O 0.0106 0.0060 'International Tables Vol C Tables 4.2.6.8 and 6.1.1.4'

loop_
_geom_angle_atom_site_label_1
_geom_angle_atom_site_label_2
_geom_angle_atom_site_label_3
_geom_angle
C2 C1 C6 120.8(2)
C2 C1 H1 119.6
C6 C1 H1 119.6
C3 C2 C1 120.5(2)
C3 C2 H2 119.7
C1 C2 H2 119.7
C2 C3 C4 119.3(2)
C2 C3 H3 120.3
C4 C3 H3 120.3
C3 C4 C5 120.1(2)
C3 C4 H4 120.0
C5 C4 H4 120.0
C4 C5 C6 121.0(2)
C4 C5 H5 119.5
C6 C5 H5 119.5
C5 C6 C1 118.2(2)
C5 C6 C7 119.86(19)
C1 C6 C7 121.92(18)
C14 C7 C8 123.67(18)
C14 C7 C6 122.01(18)
C8 C7 C6 114.32(16)
C13 C8 C9 117.8(2)
C13 C8 C7 122.78(19)
C9 C8 C7 119.44(19)
C10 C9 C8 120.8(2)
C10 C9 H9 119.6
C8 C9 H9 119.6
C11 C10 C9 120.7(3)
C11 C10 H10 119.7
C9 C10 H10 119.7
C10 C11 C12 119.3(2)
C10 C11 H11 120.3
C12 C11 H11 120.3
C11 C12 C13 120.4(3)
C11 C12 H12 119.8
C13 C12 H12 119.8
C8 C13 C12 120.9(2)
C8 C13 H13 119.6
C12 C13 H13 119.6
C7 C14 C25 121.96(18)
C7 C14 C15 123.44(18)
C25 C14 C15 114.56(16)
C16 C15 C20 117.19(19)
C16 C15 C14 123.05(18)
C20 C15 C14 119.67(19)
C15 C16 C17 122.0(2)
C15 C16 H16 119.0
C17 C16 H16 119.0
C16 C17 C18 119.6(2)
C16 C17 H17 120.2
C18 C17 H17 120.2
O1 C18 C19 115.8(2)
O1 C18 C17 124.9(2)
C19 C18 C17 119.4(2)
C18 C19 C20 120.4(2)
C18 C19 H19 119.8
C20 C19 H19 119.8
C19 C20 C15 121.4(2)
C19 C20 H20 119.3
C15 C20 H20 119.3
O1 C21 C22B 128.2(5)
O1 C21 C22A 99.9(3)
O1 C21 H21A 111.8
C22A C21 H21A 111.8
O1 C21 H21B 111.8
C22A C21 H21B 111.8
H21A C21 H21B 109.5
C23A C22A C21 107.7(4)
C23A C22A H22A 110.2
C21 C22A H22A 110.2
C23A C22A H22B 110.2
C21 C22A H22B 110.2
H22A C22A H22B 108.5
C22A C23A C24A 111.2(4)
C22A C23A H23A 109.4
C24A C23A H23A 109.4
C22A C23A H23B 109.4
C24A C23A H23B 109.4
H23A C23A H23B 108.0
C23A C24A H24A 109.5
C23A C24A H24B 109.5
H24A C24A H24B 109.5
C23A C24A H24C 109.5
H24A C24A H24C 109.5
H24B C24A H24C 109.5
C21 C22B C23B 102.3(6)
C21 C22B H22C 111.3
C23B C22B H22C 111.3
C21 C22B H22D 111.3
C23B C22B H22D 111.3
H22C C22B H22D 109.2
C24B C23B C22B 111.9(7)
C24B C23B H23C 109.2
C22B C23B H23C 109.2
C24B C23B H23D 109.2
C22B C23B H23D 109.2
H23C C23B H23D 107.9
C23B C24B H24D 109.5
C23B C24B H24E 109.5
H24D C24B H24E 109.5
C23B C24B H24F 109.5
H24D C24B H24F 109.5
H24E C24B H24F 109.5
C30 C25 C26 117.44(18)
C30 C25 C14 122.96(18)
C26 C25 C14 119.59(18)
C27 C26 C25 121.5(2)
C27 C26 H26 119.2
C25 C26 H26 119.2
C26 C27 C28 120.26(19)
C26 C27 H27 119.9
C28 C27 H27 119.9
O2 C28 C29 124.7(2)
O2 C28 C27 115.96(19)
C29 C28 C27 119.37(19)
C28 C29 C30 119.6(2)
C28 C29 H29 120.2
C30 C29 H29 120.2
C25 C30 C29 121.68(19)
C25 C30 H30 119.2
C29 C30 H30 119.2
O2 C31 C32B 112.8(4)
O2 C31 C32A 102.9(4)
O2 C31 H31A 111.2
C32A C31 H31A 111.2
O2 C31 H31B 111.2
C32A C31 H31B 111.2
H31A C31 H31B 109.1
C33A C32A C31 105.6(6)
C33A C32A H32A 110.6
C31 C32A H32A 110.6
C33A C32A H32B 110.6
C31 C32A H32B 110.6
H32A C32A H32B 108.8
C34A C33A C32A 130.7(10)
C34A C33A H33A 104.6
C32A C33A H33A 104.6
C34A C33A H33B 104.6
C32A C33A H33B 104.6
H33A C33A H33B 105.7
C33A C34A H34A 109.5
C33A C34A H34B 109.5
H34A C34A H34B 109.5
C33A C34A H34C 109.5
H34A C34A H34C 109.5
H34B C34A H34C 109.5
C31 C32B C33B 119.3(6)
C31 C32B H32C 107.5
C33B C32B H32C 107.5
C31 C32B H32D 107.5
C33B C32B H32D 107.5
H32C C32B H32D 107.0
C34B C33B C32B 90.8(8)
C34B C33B H33C 113.5
C32B C33B H33C 113.5
C34B C33B H33D 113.5
C32B C33B H33D 113.5
H33C C33B H33D 110.8
C33B C34B H34D 109.5
C33B C34B H34E 109.5
H34D C34B H34E 109.5
C33B C34B H34F 109.5
H34D C34B H34F 109.5
H34E C34B H34F 109.5
C18 O1 C21 119.1(2)
C28 O2 C31 117.96(17)

loop_
_geom_bond_atom_site_label_1
_geom_bond_atom_site_label_2
_geom_bond_distance
C1 C2 1.381(3)
C1 C6 1.386(3)
C1 H1 0.9500
C2 C3 1.378(4)
C2 H2 0.9500
C3 C4 1.380(4)
C3 H3 0.9500
C4 C5 1.386(3)
C4 H4 0.9500
C5 C6 1.386(3)
C5 H5 0.9500
C6 C7 1.500(3)
C7 C14 1.357(3)
C7 C8 1.494(3)
C8 C13 1.384(3)
C8 C9 1.391(3)
C9 C10 1.382(3)
C9 H9 0.9500
C10 C11 1.365(4)
C10 H10 0.9500
C11 C12 1.374(4)
C11 H11 0.9500
C12 C13 1.386(3)
C12 H12 0.9500
C13 H13 0.9500
C14 C25 1.494(3)
C14 C15 1.495(3)
C15 C16 1.385(3)
C15 C20 1.395(3)
C16 C17 1.386(3)
C16 H16 0.9500
C17 C18 1.387(3)
C17 H17 0.9500
C18 O1 1.366(3)
C18 C19 1.380(4)
C19 C20 1.380(3)
C19 H19 0.9500
C20 H20 0.9500
C21 O1 1.407(4)
C21 C22B 1.504(8)
C21 C22A 1.591(5)
C21 H21A 0.9900
C21 H21B 0.9900
C22A C23A 1.505(6)
C22A H22A 0.9900
C22A H22B 0.9900
C23A C24A 1.528(6)
C23A H23A 0.9900
C23A H23B 0.9900
C24A H24A 0.9800
C24A H24B 0.9800
C24A H24C 0.9800
C22B C23B 1.521(9)
C22B H22C 0.9900
C22B H22D 0.9900
C23B C24B 1.520(9)
C23B H23C 0.9900
C23B H23D 0.9900
C24B H24D 0.9800
C24B H24E 0.9800
C24B H24F 0.9800
C25 C30 1.389(3)
C25 C26 1.394(3)
C26 C27 1.378(3)
C26 H26 0.9500
C27 C28 1.390(3)
C27 H27 0.9500
C28 O2 1.369(2)
C28 C29 1.385(3)
C29 C30 1.393(3)
C29 H29 0.9500
C30 H30 0.9500
C31 O2 1.426(3)
C31 C32B 1.502(8)
C31 C32A 1.568(9)
C31 H31A 0.9900
C31 H31B 0.9900
C32A C33A 1.541(8)
C32A H32A 0.9900
C32A H32B 0.9900
C33A C34A 1.440(9)
C33A H33A 0.9900
C33A H33B 0.9900
C34A H34A 0.9800
C34A H34B 0.9800
C34A H34C 0.9800
C32B C33B 1.691(8)
C32B H32C 0.9900
C32B H32D 0.9900
C33B C34B 1.444(9)
C33B H33C 0.9900
C33B H33D 0.9900
C34B H34D 0.9800
C34B H34E 0.9800
C34B H34F 0.9800
